data_4088925
loop_
_publ_author_name
'Causero, Andrea'
'Ballmann, Gerd'
'Pahl, J\"urgen'
'Zijlstra, Harmen'
'F\"arber, Christian'
'Harder, Sjoerd'

_publ_section_title
;
 Stabilization of Calcium Hydride Complexes by Fine Tuning of Amidinate
 Ligands
;
_journal_issue 19
_journal_name_full Organometallics
_journal_page_first 3350
_journal_paper_doi 10.1021/acs.organomet.6b00566
_journal_volume 35
_journal_year 2016
_chemical_formula_moiety 'C39 H71 Ca N3 O Si2'
_chemical_formula_sum 'C39 H71 Ca N3 O Si2'
_chemical_formula_weight 694.24
_space_group_crystal_system triclinic
_space_group_IT_number 2
_space_group_name_Hall '-P 1'
_space_group_name_H-M_alt 'P -1'
_atom_sites_solution_hydrogens geom
_atom_sites_solution_primary direct
_audit_creation_date 2016-05-19
_audit_creation_method
;
Olex2 1.2
(compiled 2016.02.19 svn.r3266 for OlexSys, GUI svn.r5155)
;
_cell_angle_alpha 90.146(2)
_cell_angle_beta 92.606(2)
_cell_angle_gamma 98.163(3)
_cell_formula_units_Z 2
_cell_length_a 10.6373(4)
_cell_length_b 12.4259(3)
_cell_length_c 16.4223(3)
_cell_measurement_reflns_used 24580
_cell_measurement_temperature 100
_cell_measurement_theta_max 73.5730
_cell_measurement_theta_min 4.1060
_cell_volume 2146.36(10)
_computing_cell_refinement
;
CrysAlisPro, Agilent Technologies,
Version 1.171.37.35 (release 13-08-2014 CrysAlis171 .NET)
(compiled Aug 13 2014,18:06:01)
;
_computing_data_collection
;
CrysAlisPro, Agilent Technologies,
Version 1.171.37.35 (release 13-08-2014 CrysAlis171 .NET)
(compiled Aug 13 2014,18:06:01)
;
_computing_data_reduction
;
CrysAlisPro, Agilent Technologies,
Version 1.171.37.35 (release 13-08-2014 CrysAlis171 .NET)
(compiled Aug 13 2014,18:06:01)
;
_computing_molecular_graphics 'Olex2 (Dolomanov et al., 2009)'
_computing_publication_material 'Olex2 (Dolomanov et al., 2009)'
_computing_structure_refinement 'ShelXL (Sheldrick, 2015)'
_computing_structure_solution 'ShelXT (Sheldrick, 2015)'
_diffrn_ambient_environment air
_diffrn_ambient_temperature 100
_diffrn_detector 'CCD plate'
_diffrn_detector_area_resol_mean 5.2903
_diffrn_detector_type AtlasS2
_diffrn_measured_fraction_theta_full 0.999
_diffrn_measured_fraction_theta_max 0.990
_diffrn_measurement_details
;
#__ type_ start__ end____ width___ exp.time_
  1 omega    0.00   26.00   1.0000    1.0000
omega____ theta____ kappa____ phi______ frames
    -       38.0000   94.0000  129.4142 26

#__ type_ start__ end____ width___ exp.time_
  2 omega -112.00  -15.00   1.0000    1.0000
omega____ theta____ kappa____ phi______ frames
    -      -41.6909  -57.0000 -120.0000 97

#__ type_ start__ end____ width___ exp.time_
  3 omega -112.00  -15.00   1.0000    1.0000
omega____ theta____ kappa____ phi______ frames
    -      -41.6909  -57.0000   30.0000 97

#__ type_ start__ end____ width___ exp.time_
  4 omega -114.00  -19.00   1.0000    1.0000
omega____ theta____ kappa____ phi______ frames
    -      -41.6909  -38.0000  -60.0000 95

#__ type_ start__ end____ width___ exp.time_
  5 omega  -68.00   28.00   1.0000    1.0000
omega____ theta____ kappa____ phi______ frames
    -      -41.6909   57.0000   30.0000 96

#__ type_ start__ end____ width___ exp.time_
  6 omega -114.00  -19.00   1.0000    1.0000
omega____ theta____ kappa____ phi______ frames
    -      -41.6909  -38.0000   90.0000 95

#__ type_ start__ end____ width___ exp.time_
  7 omega  -28.00   68.00   1.0000    1.0000
omega____ theta____ kappa____ phi______ frames
    -       41.6909  -57.0000 -120.0000 96

#__ type_ start__ end____ width___ exp.time_
  8 omega   23.00   97.00   1.0000    1.0000
omega____ theta____ kappa____ phi______ frames
    -       41.6909 -125.0000 -180.0000 74

#__ type_ start__ end____ width___ exp.time_
  9 omega    7.00   34.00   1.0000    1.0000
omega____ theta____ kappa____ phi______ frames
    -       42.0000   87.0000   13.2083 27

#__ type_ start__ end____ width___ exp.time_
 10 omega   14.00   46.00   1.0000    1.0000
omega____ theta____ kappa____ phi______ frames
    -       46.0000   80.0000  -84.6160 32

#__ type_ start__ end____ width___ exp.time_
 11 omega   17.00   45.00   1.0000    1.0000
omega____ theta____ kappa____ phi______ frames
    -       50.0000   82.0000   24.8978 28

#__ type_ start__ end____ width___ exp.time_
 12 omega   18.00   46.00   1.0000    1.0000
omega____ theta____ kappa____ phi______ frames
    -       50.0000   81.0000 -155.8620 28

#__ type_ start__ end____ width___ exp.time_
 13 omega   22.00   49.00   1.0000    1.0000
omega____ theta____ kappa____ phi______ frames
    -       54.0000   78.0000  103.4337 27

#__ type_ start__ end____ width___ exp.time_
 14 omega   22.00   49.00   1.0000    1.0000
omega____ theta____ kappa____ phi______ frames
    -       54.0000   78.0000   66.3023 27

#__ type_ start__ end____ width___ exp.time_
 15 omega   22.00   49.00   1.0000    1.0000
omega____ theta____ kappa____ phi______ frames
    -       54.0000   78.0000 -119.9087 27

#__ type_ start__ end____ width___ exp.time_
 16 omega   22.00   49.00   1.0000    1.0000
omega____ theta____ kappa____ phi______ frames
    -       54.0000   78.0000  -46.7816 27

#__ type_ start__ end____ width___ exp.time_
 17 omega   31.00  136.00   1.0000    1.0000
omega____ theta____ kappa____ phi______ frames
    -       62.0000   77.0000  160.7647 105

#__ type_ start__ end____ width___ exp.time_
 18 omega   35.00  140.00   1.0000    1.0000
omega____ theta____ kappa____ phi______ frames
    -       66.0000   77.0000   54.7615 105

#__ type_ start__ end____ width___ exp.time_
 19 omega   35.00  140.00   1.0000    1.0000
omega____ theta____ kappa____ phi______ frames
    -       66.0000   77.0000   88.6664 105

#__ type_ start__ end____ width___ exp.time_
 20 omega   35.00  140.00   1.0000    1.0000
omega____ theta____ kappa____ phi______ frames
    -       66.0000   77.0000  -68.0990 105

#__ type_ start__ end____ width___ exp.time_
 21 omega   35.00   62.00   1.0000    1.0000
omega____ theta____ kappa____ phi______ frames
    -       66.0000   76.0000  119.9213 27

#__ type_ start__ end____ width___ exp.time_
 22 omega   39.00   65.00   1.0000    1.0000
omega____ theta____ kappa____ phi______ frames
    -       70.0000   76.0000  -18.8960 26

#__ type_ start__ end____ width___ exp.time_
 23 omega   39.00   65.00   1.0000    1.0000
omega____ theta____ kappa____ phi______ frames
    -       70.0000   75.0000  -99.0814 26

#__ type_ start__ end____ width___ exp.time_
 24 omega   40.00   66.00   1.0000    1.0000
omega____ theta____ kappa____ phi______ frames
    -       70.0000   76.0000    7.8247 26

#__ type_ start__ end____ width___ exp.time_
 25 omega   39.00   65.00   1.0000    1.0000
omega____ theta____ kappa____ phi______ frames
    -       70.0000   76.0000 -164.3492 26

#__ type_ start__ end____ width___ exp.time_
 26 omega  118.00  143.00   1.0000    1.0000
omega____ theta____ kappa____ phi______ frames
    -       70.0000   75.0000  -99.0814 25

#__ type_ start__ end____ width___ exp.time_
 27 omega  103.00  129.00   1.0000    1.0000
omega____ theta____ kappa____ phi______ frames
    -       70.0000   76.0000  -18.8960 26

#__ type_ start__ end____ width___ exp.time_
 28 omega   40.00   83.00   1.0000    1.0000
omega____ theta____ kappa____ phi______ frames
    -       70.0000   77.0000  134.6192 43

#__ type_ start__ end____ width___ exp.time_
 29 omega  117.00  143.00   1.0000    1.0000
omega____ theta____ kappa____ phi______ frames
    -       70.0000   76.0000 -141.4328 26

#__ type_ start__ end____ width___ exp.time_
 30 omega   40.00   65.00   1.0000    1.0000
omega____ theta____ kappa____ phi______ frames
    -       70.0000   76.0000 -141.4328 25

#__ type_ start__ end____ width___ exp.time_
 31 omega   43.00   69.00   1.0000    4.0000
omega____ theta____ kappa____ phi______ frames
    -       74.0000   77.0000  -43.2000 26

#__ type_ start__ end____ width___ exp.time_
 32 omega   44.00   72.00   1.0000    4.0000
omega____ theta____ kappa____ phi______ frames
    -       74.0000   76.0000  -90.9031 28

#__ type_ start__ end____ width___ exp.time_
 33 omega   78.00  105.00   1.0000    4.0000
omega____ theta____ kappa____ phi______ frames
    -      105.9955   61.0000   90.0000 27

#__ type_ start__ end____ width___ exp.time_
 34 omega   35.00  116.00   1.0000    4.0000
omega____ theta____ kappa____ phi______ frames
    -      105.9955 -125.0000   30.0000 81

#__ type_ start__ end____ width___ exp.time_
 35 omega   76.00  172.00   1.0000    4.0000
omega____ theta____ kappa____ phi______ frames
    -      105.9955   77.0000 -180.0000 96

#__ type_ start__ end____ width___ exp.time_
 36 omega   82.00  107.00   1.0000    4.0000
omega____ theta____ kappa____ phi______ frames
    -      105.9955   61.0000  120.0000 25

#__ type_ start__ end____ width___ exp.time_
 37 omega   84.00  111.00   1.0000    4.0000
omega____ theta____ kappa____ phi______ frames
    -      105.9955   61.0000   30.0000 27

#__ type_ start__ end____ width___ exp.time_
 38 omega   78.00  117.00   1.0000    4.0000
omega____ theta____ kappa____ phi______ frames
    -      105.9955   61.0000  150.0000 39

#__ type_ start__ end____ width___ exp.time_
 39 omega   29.00   83.00   1.0000    4.0000
omega____ theta____ kappa____ phi______ frames
    -      105.9955  -94.0000  -60.0000 54

#__ type_ start__ end____ width___ exp.time_
 40 omega   75.00  178.00   1.0000    4.0000
omega____ theta____ kappa____ phi______ frames
    -      105.9955   77.0000    0.0000 103

#__ type_ start__ end____ width___ exp.time_
 41 omega   35.00  112.00   1.0000    4.0000
omega____ theta____ kappa____ phi______ frames
    -      105.9955 -125.0000 -150.0000 77

#__ type_ start__ end____ width___ exp.time_
 42 omega   75.00  153.00   1.0000    4.0000
omega____ theta____ kappa____ phi______ frames
    -      105.9955   77.0000  -60.0000 78

#__ type_ start__ end____ width___ exp.time_
 43 omega   76.00  151.00   1.0000    4.0000
omega____ theta____ kappa____ phi______ frames
    -      105.9955   77.0000 -120.0000 75

#__ type_ start__ end____ width___ exp.time_
 44 omega  152.00  178.00   1.0000    4.0000
omega____ theta____ kappa____ phi______ frames
    -      105.9955  125.0000 -120.0000 26

#__ type_ start__ end____ width___ exp.time_
 45 omega   78.00  119.00   1.0000    4.0000
omega____ theta____ kappa____ phi______ frames
    -      105.9955   61.0000    0.0000 41

#__ type_ start__ end____ width___ exp.time_
 46 omega   75.00  148.00   1.0000    4.0000
omega____ theta____ kappa____ phi______ frames
    -      105.9955   77.0000   60.0000 73

#__ type_ start__ end____ width___ exp.time_
 47 omega  115.00  177.00   1.0000    4.0000
omega____ theta____ kappa____ phi______ frames
    -      105.9955   77.0000   30.0000 62

#__ type_ start__ end____ width___ exp.time_
 48 omega   40.00  116.00   1.0000    4.0000
omega____ theta____ kappa____ phi______ frames
    -      105.9955  -45.0000   30.0000 76

#__ type_ start__ end____ width___ exp.time_
 49 omega   77.00  104.00   1.0000    4.0000
omega____ theta____ kappa____ phi______ frames
    -      105.9955   77.0000   30.0000 27

#__ type_ start__ end____ width___ exp.time_
 50 omega   75.00  101.00   1.0000    4.0000
omega____ theta____ kappa____ phi______ frames
    -      105.9955   77.0000  -30.0000 26

#__ type_ start__ end____ width___ exp.time_
 51 omega  121.00  147.00   1.0000    4.0000
omega____ theta____ kappa____ phi______ frames
    -      105.9955   77.0000  -30.0000 26

#__ type_ start__ end____ width___ exp.time_
 52 omega   27.00  108.00   1.0000    4.0000
omega____ theta____ kappa____ phi______ frames
    -      105.9955  -94.0000 -150.0000 81

#__ type_ start__ end____ width___ exp.time_
 53 omega   75.00  140.00   1.0000    4.0000
omega____ theta____ kappa____ phi______ frames
    -      105.9955   77.0000 -150.0000 65

#__ type_ start__ end____ width___ exp.time_
 54 omega   32.00  108.00   1.0000    4.0000
omega____ theta____ kappa____ phi______ frames
    -      105.9955  -94.0000   30.0000 76

#__ type_ start__ end____ width___ exp.time_
 55 omega  130.00  156.00   1.0000    4.0000
omega____ theta____ kappa____ phi______ frames
    -      105.9955   61.0000  120.0000 26

#__ type_ start__ end____ width___ exp.time_
 56 omega   75.00  173.00   1.0000    4.0000
omega____ theta____ kappa____ phi______ frames
    -      105.9955   77.0000   90.0000 98

#__ type_ start__ end____ width___ exp.time_
 57 omega   79.00  111.00   1.0000    4.0000
omega____ theta____ kappa____ phi______ frames
    -      105.9955   61.0000   60.0000 32

#__ type_ start__ end____ width___ exp.time_
 58 omega   75.00  149.00   1.0000    4.0000
omega____ theta____ kappa____ phi______ frames
    -      105.9955   77.0000  150.0000 74

#__ type_ start__ end____ width___ exp.time_
 59 omega   75.00  150.00   1.0000    4.0000
omega____ theta____ kappa____ phi______ frames
    -      105.9955   77.0000  -90.0000 75
;
_diffrn_measurement_device 'four-circle diffractometer'
_diffrn_measurement_device_type 'SuperNova, Dual, Cu at zero, AtlasS2'
_diffrn_measurement_method '\w scans'
_diffrn_orient_matrix_UB_11 0.0559835000
_diffrn_orient_matrix_UB_12 0.0834750000
_diffrn_orient_matrix_UB_13 -0.0626076000
_diffrn_orient_matrix_UB_21 0.1204346000
_diffrn_orient_matrix_UB_22 0.0284717000
_diffrn_orient_matrix_UB_23 0.0559543000
_diffrn_orient_matrix_UB_31 0.0617557000
_diffrn_orient_matrix_UB_32 -0.0889382000
_diffrn_orient_matrix_UB_33 -0.0420533000
_diffrn_radiation_monochromator mirror
_diffrn_radiation_probe x-ray
_diffrn_radiation_type CuK\a
_diffrn_radiation_wavelength 1.54184
_diffrn_reflns_av_unetI/netI 0.0211
_diffrn_reflns_Laue_measured_fraction_full 0.999
_diffrn_reflns_Laue_measured_fraction_max 0.990
_diffrn_reflns_limit_h_max 13
_diffrn_reflns_limit_h_min -13
_diffrn_reflns_limit_k_max 15
_diffrn_reflns_limit_k_min -15
_diffrn_reflns_limit_l_max 20
_diffrn_reflns_limit_l_min -20
_diffrn_reflns_number 16049
_diffrn_reflns_point_group_measured_fraction_full 0.999
_diffrn_reflns_point_group_measured_fraction_max 0.990
_diffrn_reflns_theta_full 67.684
_diffrn_reflns_theta_max 73.836
_diffrn_reflns_theta_min 3.594
_diffrn_source 'sealed X-ray tube'
_diffrn_source_type 'SuperNova (Cu) X-ray Source'
_exptl_absorpt_coefficient_mu 2.014
_exptl_absorpt_correction_T_max 1.00000
_exptl_absorpt_correction_T_min 0.87621
_exptl_absorpt_correction_type multi-scan
_exptl_absorpt_process_details
;
CrysAlisPro, Agilent Technologies,
Version 1.171.37.35 (release 13-08-2014 CrysAlis171 .NET)
(compiled Aug 13 2014,18:06:01)
Empirical absorption correction using spherical harmonics,
 implemented in SCALE3 ABSPACK scaling algorithm.
Empirical absorption correction using spherical harmonics,
 implemented in SCALE3 ABSPACK scaling algorithm.
;
_exptl_crystal_colour colourless
_exptl_crystal_colour_primary colourless
_exptl_crystal_density_diffrn 1.074
_exptl_crystal_description block
_exptl_crystal_F_000 764
_exptl_crystal_size_max 0.3255
_exptl_crystal_size_mid 0.1707
_exptl_crystal_size_min 0.1241
_refine_diff_density_max 0.752
_refine_diff_density_min -0.323
_refine_diff_density_rms 0.049
_refine_ls_extinction_method none
_refine_ls_goodness_of_fit_ref 1.078
_refine_ls_hydrogen_treatment constr
_refine_ls_matrix_type full
_refine_ls_number_parameters 434
_refine_ls_number_reflns 16049
_refine_ls_number_restraints 0
_refine_ls_restrained_S_all 1.078
_refine_ls_R_factor_all 0.0426
_refine_ls_R_factor_gt 0.0384
_refine_ls_shift/su_max 0.001
_refine_ls_shift/su_mean 0.000
_refine_ls_structure_factor_coef Fsqd
_refine_ls_weighting_details 'w=1/[\s^2^(Fo^2^)+(0.0780P)^2^+0.0500P] where P=(Fo^2^+2Fc^2^)/3'
_refine_ls_weighting_scheme calc
_refine_ls_wR_factor_gt 0.1088
_refine_ls_wR_factor_ref 0.1109
_reflns_Friedel_coverage 0.000
_reflns_number_gt 14047
_reflns_number_total 16049
_reflns_threshold_expression 'I > 2\s(I)'
_cod_data_source_file om6b00566_si_009.cif
_cod_data_source_block hasj160321a_twin1_hklf4
_cod_database_code 4088925
_chemical_oxdiff_formula 'C H N O Ca Si I '
_shelx_space_group_comment
;
The symmetry employed for this shelxl refinement is uniquely defined
by the following loop, which should always be used as a source of
symmetry information in preference to the above space-group names.
They are only intended as comments.
;
_diffrn_oxdiff_twin_integration_method simultaneous
_olex2_refinement_description
;
1. Fixed Uiso
 At 1.2 times of:
  All C(H) groups, All C(H,H) groups
 At 1.5 times of:
  All C(H,H,H) groups
2.a Ternary CH refined with riding coordinates:
 C24(H24), C15(H15), C12(H12), C27(H27)
2.b Secondary CH2 refined with riding coordinates:
 C38(H38A,H38B), C36(H36A,H36B)
2.c Aromatic/amide H refined with riding coordinates:
 C8(H8), C22(H22), C10(H10), C20(H20), C9(H9), C21(H21)
2.d Idealised Me refined as rotating group:
 C14(H14A,H14B,H14C), C3(H3A,H3B,H3C), C33(H33A,H33B,H33C), C31(H31A,H31B,
 H31C), C4(H4A,H4B,H4C), C5(H5A,H5B,H5C), C32(H32A,H32B,H32C), C34(H34A,H34B,
 H34C), C25(H25A,H25B,H25C), C26(H26A,H26B,H26C), C35(H35A,H35B,H35C), C17(H17A,
 H17B,H17C), C13(H13A,H13B,H13C), C30(H30A,H30B,H30C), C16(H16A,H16B,H16C),
 C39(H39A,H39B,H39C), C29(H29A,H29B,H29C), C37(H37A,H37B,H37C), C28(H28A,H28B,
 H28C)
;
_shelx_shelxl_version_number 2014/7
_olex2_submission_original_sample_id hasj160321a
_olex2_submission_special_instructions 'No special instructions were received'

loop_
_space_group_symop_operation_xyz
'x, y, z'
'-x, -y, -z'

loop_
_atom_site_label
_atom_site_type_symbol
_atom_site_fract_x
_atom_site_fract_y
_atom_site_fract_z
_atom_site_U_iso_or_equiv
_atom_site_adp_type
_atom_site_occupancy
_atom_site_site_symmetry_order
_atom_site_calc_flag
_atom_site_refinement_flags_posn
Ca1 Ca 0.70106(3) 0.39513(2) 0.25167(2) 0.01761(9) Uani 1 1 d .
Si1 Si 0.88389(4) 0.58919(3) 0.34775(3) 0.02289(11) Uani 1 1 d .
Si2 Si 0.91394(4) 0.59500(3) 0.16321(3) 0.02264(11) Uani 1 1 d .
N2 N 0.69372(12) 0.22422(10) 0.18571(7) 0.0176(3) Uani 1 1 d .
N3 N 0.85409(13) 0.54367(10) 0.25065(8) 0.0231(3) Uani 1 1 d .
O1 O 0.50677(12) 0.46640(11) 0.23461(8) 0.0365(3) Uani 1 1 d .
N1 N 0.67483(12) 0.22609(10) 0.32043(7) 0.0176(2) Uani 1 1 d .
C6 C 0.69971(15) 0.19012(12) 0.10347(9) 0.0197(3) Uani 1 1 d .
C1 C 0.67169(13) 0.16444(12) 0.25281(9) 0.0167(3) Uani 1 1 d .
C7 C 0.81669(15) 0.16641(12) 0.07446(10) 0.0224(3) Uani 1 1 d .
C23 C 0.61008(16) 0.21117(13) 0.46142(10) 0.0249(3) Uani 1 1 d .
C11 C 0.59626(16) 0.19615(13) 0.04709(9) 0.0228(3) Uani 1 1 d .
C2 C 0.62735(14) 0.03895(12) 0.24994(9) 0.0199(3) Uani 1 1 d .
C18 C 0.69755(15) 0.19469(12) 0.40205(9) 0.0199(3) Uani 1 1 d .
C24 C 0.91512(15) 0.15094(14) 0.36613(11) 0.0264(3) Uani 1 1 d .
H24 H 0.8702 0.1320 0.3121 0.032 Uiso 1 1 calc R
C15 C 0.47442(16) 0.23474(14) 0.07160(10) 0.0262(3) Uani 1 1 d .
H15 H 0.4728 0.2333 0.1324 0.031 Uiso 1 1 calc R
C19 C 0.81393(16) 0.15985(13) 0.42704(10) 0.0240(3) Uani 1 1 d .
C12 C 0.93383(15) 0.16759(13) 0.13105(10) 0.0250(3) Uani 1 1 d .
H12 H 0.9047 0.1595 0.1880 0.030 Uiso 1 1 calc R
C14 C 1.01997(17) 0.27686(15) 0.12632(12) 0.0329(4) Uani 1 1 d .
H14A H 1.0446 0.2897 0.0700 0.049 Uiso 1 1 calc GR
H14B H 1.0963 0.2756 0.1618 0.049 Uiso 1 1 calc GR
H14C H 0.9742 0.3352 0.1441 0.049 Uiso 1 1 calc GR
C8 C 0.82535(17) 0.14574(14) -0.00798(11) 0.0288(4) Uani 1 1 d .
H8 H 0.9035 0.1296 -0.0273 0.035 Uiso 1 1 calc R
C3 C 0.61343(16) -0.01656(13) 0.33290(10) 0.0244(3) Uani 1 1 d .
H3A H 0.6972 -0.0124 0.3611 0.037 Uiso 1 1 calc GR
H3B H 0.5768 -0.0930 0.3249 0.037 Uiso 1 1 calc GR
H3C H 0.5575 0.0202 0.3658 0.037 Uiso 1 1 calc GR
C33 C 1.08937(17) 0.59268(15) 0.15631(12) 0.0333(4) Uani 1 1 d .
H33A H 1.1357 0.6397 0.1990 0.050 Uiso 1 1 calc GR
H33B H 1.1162 0.6191 0.1027 0.050 Uiso 1 1 calc GR
H33C H 1.1077 0.5181 0.1636 0.050 Uiso 1 1 calc GR
C31 C 1.04667(17) 0.57808(15) 0.39246(12) 0.0335(4) Uani 1 1 d .
H31A H 1.0621 0.5023 0.3893 0.050 Uiso 1 1 calc GR
H31B H 1.0528 0.6020 0.4496 0.050 Uiso 1 1 calc GR
H31C H 1.1103 0.6241 0.3618 0.050 Uiso 1 1 calc GR
C4 C 0.49468(16) 0.02272(14) 0.20622(11) 0.0283(4) Uani 1 1 d .
H4A H 0.4394 0.0670 0.2333 0.042 Uiso 1 1 calc GR
H4B H 0.4580 -0.0541 0.2083 0.042 Uiso 1 1 calc GR
H4C H 0.5022 0.0449 0.1492 0.042 Uiso 1 1 calc GR
C5 C 0.71415(17) -0.02459(13) 0.20193(11) 0.0278(4) Uani 1 1 d .
H5A H 0.7177 0.0018 0.1458 0.042 Uiso 1 1 calc GR
H5B H 0.6802 -0.1022 0.2016 0.042 Uiso 1 1 calc GR
H5C H 0.7999 -0.0139 0.2278 0.042 Uiso 1 1 calc GR
C22 C 0.63774(19) 0.18540(15) 0.54246(10) 0.0332(4) Uani 1 1 d .
H22 H 0.5779 0.1942 0.5823 0.040 Uiso 1 1 calc R
C32 C 0.76753(17) 0.50132(14) 0.41265(10) 0.0269(3) Uani 1 1 d .
H32A H 0.6804 0.5090 0.3942 0.040 Uiso 1 1 calc GR
H32B H 0.7818 0.5245 0.4698 0.040 Uiso 1 1 calc GR
H32C H 0.7804 0.4251 0.4075 0.040 Uiso 1 1 calc GR
C10 C 0.61038(17) 0.17344(15) -0.03518(10) 0.0295(4) Uani 1 1 d .
H10 H 0.5405 0.1756 -0.0730 0.035 Uiso 1 1 calc R
C20 C 0.83701(19) 0.13675(15) 0.50870(11) 0.0330(4) Uani 1 1 d .
H20 H 0.9151 0.1129 0.5254 0.040 Uiso 1 1 calc R
C9 C 0.72308(18) 0.14806(16) -0.06278(11) 0.0326(4) Uani 1 1 d .
H9 H 0.7305 0.1323 -0.1189 0.039 Uiso 1 1 calc R
C34 C 0.8874(2) 0.73938(15) 0.14428(12) 0.0368(4) Uani 1 1 d .
H34A H 0.7979 0.7461 0.1515 0.055 Uiso 1 1 calc GR
H34B H 0.9094 0.7595 0.0885 0.055 Uiso 1 1 calc GR
H34C H 0.9412 0.7879 0.1830 0.055 Uiso 1 1 calc GR
C25 C 0.99832(17) 0.26070(16) 0.35702(12) 0.0341(4) Uani 1 1 d .
H25A H 0.9453 0.3147 0.3378 0.051 Uiso 1 1 calc GR
H25B H 1.0631 0.2537 0.3175 0.051 Uiso 1 1 calc GR
H25C H 1.0399 0.2840 0.4099 0.051 Uiso 1 1 calc GR
C26 C 0.99798(19) 0.06272(17) 0.38569(13) 0.0402(5) Uani 1 1 d .
H26A H 1.0485 0.0816 0.4364 0.060 Uiso 1 1 calc GR
H26B H 1.0549 0.0570 0.3411 0.060 Uiso 1 1 calc GR
H26C H 0.9437 -0.0071 0.3921 0.060 Uiso 1 1 calc GR
C27 C 0.48779(18) 0.25455(16) 0.43856(11) 0.0325(4) Uani 1 1 d .
H27 H 0.5027 0.2982 0.3879 0.039 Uiso 1 1 calc R
C35 C 0.82971(18) 0.51434(16) 0.07413(11) 0.0319(4) Uani 1 1 d .
H35A H 0.8232 0.4365 0.0859 0.048 Uiso 1 1 calc GR
H35B H 0.8780 0.5304 0.0251 0.048 Uiso 1 1 calc GR
H35C H 0.7443 0.5343 0.0652 0.048 Uiso 1 1 calc GR
C21 C 0.7484(2) 0.14787(16) 0.56604(11) 0.0382(4) Uani 1 1 d .
H21 H 0.7642 0.1296 0.6213 0.046 Uiso 1 1 calc R
C17 C 0.35370(18) 0.16416(18) 0.03690(12) 0.0375(4) Uani 1 1 d .
H17A H 0.3480 0.1716 -0.0225 0.056 Uiso 1 1 calc GR
H17B H 0.2790 0.1878 0.0603 0.056 Uiso 1 1 calc GR
H17C H 0.3571 0.0879 0.0507 0.056 Uiso 1 1 calc GR
C13 C 1.00942(18) 0.07409(16) 0.11421(13) 0.0357(4) Uani 1 1 d .
H13A H 0.9515 0.0053 0.1113 0.053 Uiso 1 1 calc GR
H13B H 1.0740 0.0709 0.1583 0.053 Uiso 1 1 calc GR
H13C H 1.0509 0.0865 0.0623 0.053 Uiso 1 1 calc GR
C30 C 0.86041(19) 0.73461(14) 0.36607(11) 0.0321(4) Uani 1 1 d .
H30A H 0.9264 0.7834 0.3394 0.048 Uiso 1 1 calc GR
H30B H 0.8661 0.7499 0.4248 0.048 Uiso 1 1 calc GR
H30C H 0.7765 0.7462 0.3436 0.048 Uiso 1 1 calc GR
C16 C 0.4739(2) 0.35266(16) 0.04405(12) 0.0377(4) Uani 1 1 d .
H16A H 0.5486 0.3986 0.0685 0.057 Uiso 1 1 calc GR
H16B H 0.3965 0.3786 0.0616 0.057 Uiso 1 1 calc GR
H16C H 0.4761 0.3560 -0.0155 0.057 Uiso 1 1 calc GR
C38 C 0.4938(2) 0.56643(17) 0.19179(12) 0.0391(4) Uani 1 1 d .
H38A H 0.4083 0.5599 0.1642 0.047 Uiso 1 1 calc R
H38B H 0.5575 0.5776 0.1494 0.047 Uiso 1 1 calc R
C39 C 0.5115(3) 0.6626(2) 0.24749(16) 0.0559(6) Uani 1 1 d .
H39A H 0.5067 0.7286 0.2157 0.084 Uiso 1 1 calc GR
H39B H 0.5949 0.6680 0.2764 0.084 Uiso 1 1 calc GR
H39C H 0.4447 0.6545 0.2871 0.084 Uiso 1 1 calc GR
C29 C 0.4494(3) 0.3303(2) 0.50283(14) 0.0511(6) Uani 1 1 d .
H29A H 0.4258 0.2888 0.5518 0.077 Uiso 1 1 calc GR
H29B H 0.3767 0.3638 0.4816 0.077 Uiso 1 1 calc GR
H29C H 0.5210 0.3872 0.5165 0.077 Uiso 1 1 calc GR
C36 C 0.3849(2) 0.4007(2) 0.24821(14) 0.0471(5) Uani 1 1 d .
H36A H 0.3996 0.3266 0.2642 0.056 Uiso 1 1 calc R
H36B H 0.3325 0.3946 0.1966 0.056 Uiso 1 1 calc R
C37 C 0.3143(2) 0.4472(2) 0.31235(17) 0.0583(6) Uani 1 1 d .
H37A H 0.2832 0.5130 0.2919 0.087 Uiso 1 1 calc GR
H37B H 0.3710 0.4655 0.3606 0.087 Uiso 1 1 calc GR
H37C H 0.2421 0.3938 0.3269 0.087 Uiso 1 1 calc GR
C28 C 0.3790(2) 0.1656(2) 0.4186(2) 0.0657(8) Uani 1 1 d .
H28A H 0.4010 0.1211 0.3735 0.099 Uiso 1 1 calc GR
H28B H 0.3028 0.1979 0.4028 0.099 Uiso 1 1 calc GR
H28C H 0.3626 0.1199 0.4666 0.099 Uiso 1 1 calc GR

loop_
_atom_site_aniso_label
_atom_site_aniso_U_11
_atom_site_aniso_U_22
_atom_site_aniso_U_33
_atom_site_aniso_U_23
_atom_site_aniso_U_13
_atom_site_aniso_U_12
Ca1 0.01940(15) 0.01295(15) 0.02076(16) 0.00053(10) 0.00138(10) 0.00315(10)
Si1 0.0248(2) 0.0154(2) 0.0281(2) -0.00150(15) -0.00106(16) 0.00233(16)
Si2 0.0233(2) 0.0163(2) 0.0289(2) 0.00291(15) 0.00603(16) 0.00324(15)
N2 0.0205(6) 0.0138(6) 0.0182(7) -0.0005(4) 0.0019(4) 0.0008(5)
N3 0.0242(6) 0.0158(6) 0.0289(8) 0.0015(5) 0.0033(5) 0.0009(5)
O1 0.0248(6) 0.0348(7) 0.0531(9) 0.0190(6) 0.0091(5) 0.0122(5)
N1 0.0201(6) 0.0150(6) 0.0180(6) 0.0001(4) 0.0011(4) 0.0038(5)
C6 0.0237(7) 0.0146(7) 0.0200(8) 0.0000(5) 0.0033(5) -0.0008(5)
C1 0.0135(6) 0.0150(7) 0.0218(8) 0.0005(5) 0.0003(5) 0.0028(5)
C7 0.0259(8) 0.0143(7) 0.0261(9) -0.0008(5) 0.0065(6) -0.0022(6)
C23 0.0325(9) 0.0185(8) 0.0227(9) -0.0007(6) 0.0046(6) -0.0014(6)
C11 0.0270(8) 0.0182(8) 0.0218(8) 0.0007(5) 0.0013(6) -0.0016(6)
C2 0.0217(7) 0.0144(7) 0.0230(8) -0.0007(5) 0.0013(5) 0.0003(5)
C18 0.0263(8) 0.0116(7) 0.0204(8) 0.0002(5) -0.0007(5) -0.0012(6)
C24 0.0219(7) 0.0220(8) 0.0351(10) 0.0021(6) -0.0053(6) 0.0045(6)
C15 0.0252(8) 0.0266(9) 0.0260(9) 0.0017(6) -0.0027(6) 0.0025(6)
C19 0.0283(8) 0.0147(7) 0.0272(9) 0.0019(6) -0.0055(6) -0.0013(6)
C12 0.0227(8) 0.0208(8) 0.0323(9) -0.0008(6) 0.0073(6) 0.0036(6)
C14 0.0264(8) 0.0253(9) 0.0454(11) -0.0027(7) 0.0009(7) -0.0013(7)
C8 0.0311(9) 0.0237(9) 0.0304(9) -0.0045(6) 0.0125(7) -0.0033(7)
C3 0.0302(8) 0.0157(8) 0.0260(9) 0.0014(6) 0.0024(6) -0.0016(6)
C33 0.0261(8) 0.0278(9) 0.0457(11) 0.0000(7) 0.0087(7) 0.0007(7)
C31 0.0309(9) 0.0273(9) 0.0416(11) -0.0007(7) -0.0046(7) 0.0042(7)
C4 0.0262(8) 0.0220(8) 0.0337(10) 0.0017(6) -0.0036(6) -0.0055(6)
C5 0.0361(9) 0.0136(7) 0.0342(10) -0.0013(6) 0.0100(7) 0.0021(6)
C22 0.0481(11) 0.0287(9) 0.0204(9) 0.0015(6) 0.0056(7) -0.0044(8)
C32 0.0331(9) 0.0242(8) 0.0238(9) -0.0015(6) 0.0027(6) 0.0049(7)
C10 0.0341(9) 0.0305(9) 0.0211(9) -0.0005(6) -0.0015(6) -0.0042(7)
C20 0.0394(10) 0.0241(9) 0.0326(10) 0.0065(7) -0.0117(7) -0.0010(7)
C9 0.0406(10) 0.0324(10) 0.0220(9) -0.0054(7) 0.0077(7) -0.0057(7)
C34 0.0485(11) 0.0214(9) 0.0431(11) 0.0094(7) 0.0154(8) 0.0097(8)
C25 0.0274(8) 0.0286(10) 0.0453(11) 0.0032(7) 0.0030(7) 0.0007(7)
C26 0.0332(10) 0.0315(10) 0.0574(13) 0.0042(8) -0.0070(8) 0.0128(8)
C27 0.0346(9) 0.0369(10) 0.0282(9) -0.0006(7) 0.0110(7) 0.0098(8)
C35 0.0333(9) 0.0323(10) 0.0303(10) 0.0018(7) 0.0001(7) 0.0057(7)
C21 0.0555(12) 0.0306(10) 0.0250(10) 0.0065(7) -0.0062(8) -0.0035(8)
C17 0.0255(9) 0.0425(11) 0.0427(11) 0.0001(8) -0.0052(7) 0.0003(8)
C13 0.0285(9) 0.0287(10) 0.0515(12) 0.0000(8) 0.0118(7) 0.0072(7)
C30 0.0369(9) 0.0197(8) 0.0391(11) -0.0049(7) -0.0043(7) 0.0039(7)
C16 0.0410(10) 0.0303(10) 0.0430(11) 0.0061(8) -0.0010(8) 0.0108(8)
C38 0.0417(10) 0.0353(11) 0.0426(12) 0.0084(8) 0.0028(8) 0.0133(8)
C39 0.0618(15) 0.0425(13) 0.0606(15) -0.0025(10) -0.0042(11) 0.0000(11)
C29 0.0601(14) 0.0499(14) 0.0481(13) -0.0096(10) 0.0164(10) 0.0200(11)
C36 0.0321(10) 0.0500(13) 0.0577(14) 0.0077(10) -0.0014(9) 0.0019(9)
C37 0.0397(12) 0.0535(15) 0.0827(19) 0.0067(12) 0.0210(11) 0.0042(11)
C28 0.0320(11) 0.0575(17) 0.107(2) -0.0306(14) -0.0049(12) 0.0077(11)

loop_
_atom_type_symbol
_atom_type_description
_atom_type_scat_dispersion_real
_atom_type_scat_dispersion_imag
_atom_type_scat_source
C C 0.0181 0.0091 'International Tables Vol C Tables 4.2.6.8 and 6.1.1.4'
H H 0.0000 0.0000 'International Tables Vol C Tables 4.2.6.8 and 6.1.1.4'
Ca Ca 0.3641 1.2855 'International Tables Vol C Tables 4.2.6.8 and 6.1.1.4'
N N 0.0311 0.0180 'International Tables Vol C Tables 4.2.6.8 and 6.1.1.4'
O O 0.0492 0.0322 'International Tables Vol C Tables 4.2.6.8 and 6.1.1.4'
Si Si 0.2541 0.3302 'International Tables Vol C Tables 4.2.6.8 and 6.1.1.4'

loop_
_exptl_crystal_face_index_h
_exptl_crystal_face_index_k
_exptl_crystal_face_index_l
_exptl_crystal_face_perp_dist
_exptl_oxdiff_crystal_face_indexfrac_h
_exptl_oxdiff_crystal_face_indexfrac_k
_exptl_oxdiff_crystal_face_indexfrac_l
_exptl_oxdiff_crystal_face_x
_exptl_oxdiff_crystal_face_y
_exptl_oxdiff_crystal_face_z
-7 2 -1 0.0880 -6.9949 1.9967 -0.9906 -0.1629 -0.8410 -0.5679
0 6 6 0.0904 0.0074 6.0095 5.9691 0.1283 0.5060 -0.7850
6 -4 -2 0.0792 5.9926 -4.0022 -1.9956 0.1263 0.4961 0.8100
7 0 2 0.0842 6.9970 0.0040 1.9814 0.2680 0.9537 0.3484
-5 -3 -5 0.0826 -5.0017 -3.0091 -4.9706 -0.2200 -0.9662 0.1678
-2 8 -3 0.0752 -1.9932 7.9856 -3.0239 0.7443 -0.1819 -0.7061
-3 8 0 0.0736 -2.9915 7.9932 -0.0250 0.5013 -0.1341 -0.8946
-4 3 9 0.1434 -3.9920 3.0203 8.9869 -0.5340 0.1081 -0.8931
-1 -4 9 0.1638 -0.9996 -3.9738 9.0079 -0.9516 0.2705 -0.0871
2 -8 4 0.0958 1.9935 -7.9831 4.0227 -0.8066 0.2379 0.6639
3 -8 -1 0.0752 2.9912 -7.9957 -0.9738 -0.4390 0.0781 0.9368
3 0 -10 0.1449 2.9947 -0.0253 -9.9954 0.7913 -0.1993 0.6075
-6 -1 6 0.1381 -5.9955 -0.9833 6.0110 -0.7941 -0.4137 -0.5356
-4 6 5 0.1179 -3.9909 6.0076 4.9795 -0.0337 -0.0310 -0.9902
-2 8 2 0.0761 -1.9913 7.9980 1.9704 0.4328 0.0981 -0.9172
1 8 -1 0.0685 1.0060 7.9901 -1.0331 0.7880 0.2908 -0.6051
0 -8 0 0.0511 -0.0069 -7.9928 0.0320 -0.6696 -0.2266 0.7091
-1 -8 0 0.0547 -1.0063 -7.9926 0.0343 -0.7257 -0.3468 0.6473
-5 -2 6 0.1352 -4.9969 -1.9825 6.0127 -0.8217 -0.3218 -0.3851
7 0 -2 0.0706 6.9955 -0.0060 -2.0139 0.5172 0.7296 0.5172
4 6 2 0.0778 4.0038 5.9990 1.9644 0.6019 0.7629 -0.3689
-1 7 5 0.0846 -0.9916 7.0063 4.9686 0.2183 0.3581 -0.8933
-7 -2 1 0.0937 -6.9976 -1.9947 1.0231 -0.6223 -0.8423 -0.2978
-6 5 -1 0.0803 -5.9929 4.9938 -1.0049 0.1443 -0.6358 -0.7720
-6 3 -4 0.0739 -5.9957 2.9882 -3.9934 0.1638 -0.8605 -0.4681
-5 1 -7 0.0870 -4.9990 0.9823 -6.9843 0.2394 -0.9649 -0.1024
0 5 8 0.1076 0.0072 5.0154 7.9708 -0.0800 0.5897 -0.7808
5 0 7 0.1283 4.9999 0.0168 6.9803 -0.1557 0.9932 0.0137
3 -6 7 0.1281 2.9958 -5.9775 7.0089 -0.7701 0.5828 0.4219
5 4 -2 0.0789 5.0000 3.9907 -2.0253 0.7398 0.6025 0.0390
1 8 3 0.0727 1.0074 8.0001 2.9622 0.5388 0.5149 -0.7739
-6 -3 3 0.1023 -5.9983 -2.9890 3.0225 -0.7745 -0.6384 -0.2317
-7 1 -1 0.0846 -6.9958 0.9976 -0.9866 -0.2466 -0.8693 -0.4793
1 6 6 0.0847 1.0068 6.0094 5.9668 0.1844 0.6262 -0.7232

loop_
_geom_angle_atom_site_label_1
_geom_angle_atom_site_label_2
_geom_angle_atom_site_label_3
_geom_angle
N2 Ca1 N1 56.08(4)
N3 Ca1 N2 129.38(5)
N3 Ca1 O1 104.67(5)
N3 Ca1 N1 135.74(5)
O1 Ca1 N2 112.31(5)
O1 Ca1 N1 111.75(4)
N3 Si1 C31 115.66(8)
N3 Si1 C32 106.57(7)
N3 Si1 C30 115.41(8)
C31 Si1 C32 106.44(8)
C31 Si1 C30 105.25(8)
C30 Si1 C32 106.89(8)
N3 Si2 C33 114.03(8)
N3 Si2 C34 113.65(8)
N3 Si2 C35 109.16(8)
C33 Si2 C34 106.35(9)
C33 Si2 C35 108.00(9)
C34 Si2 C35 105.16(9)
C6 N2 Ca1 134.50(9)
C1 N2 Ca1 95.77(9)
C1 N2 C6 129.58(13)
Si1 N3 Ca1 108.03(6)
Si2 N3 Ca1 121.94(7)
Si2 N3 Si1 129.96(8)
C38 O1 Ca1 123.61(11)
C38 O1 C36 112.91(15)
C36 O1 Ca1 121.84(12)
C1 N1 Ca1 95.53(9)
C1 N1 C18 127.44(13)
C18 N1 Ca1 133.96(9)
C7 C6 N2 119.72(13)
C11 C6 N2 120.32(14)
C11 C6 C7 119.19(14)
N2 C1 N1 112.37(13)
N2 C1 C2 123.02(13)
N1 C1 C2 124.01(13)
C6 C7 C12 121.52(14)
C8 C7 C6 119.21(15)
C8 C7 C12 119.23(15)
C18 C23 C27 121.20(15)
C22 C23 C18 118.80(17)
C22 C23 C27 120.00(16)
C6 C11 C15 122.25(14)
C10 C11 C6 118.90(15)
C10 C11 C15 118.67(15)
C3 C2 C1 115.63(12)
C3 C2 C4 107.01(13)
C3 C2 C5 106.10(13)
C4 C2 C1 106.06(12)
C5 C2 C1 113.68(12)
C5 C2 C4 107.97(13)
C23 C18 N1 119.65(15)
C23 C18 C19 119.10(15)
C19 C18 N1 120.77(14)
C19 C24 H24 107.2
C19 C24 C25 110.38(14)
C19 C24 C26 114.26(15)
C25 C24 H24 107.2
C26 C24 H24 107.2
C26 C24 C25 110.16(15)
C11 C15 H15 108.1
C11 C15 C17 113.63(15)
C11 C15 C16 109.35(14)
C17 C15 H15 108.1
C17 C15 C16 109.30(15)
C16 C15 H15 108.1
C18 C19 C24 120.59(14)
C20 C19 C18 119.47(16)
C20 C19 C24 119.92(16)
C7 C12 H12 107.7
C7 C12 C14 110.39(14)
C7 C12 C13 113.14(15)
C14 C12 H12 107.7
C14 C12 C13 110.11(14)
C13 C12 H12 107.7
C12 C14 H14A 109.5
C12 C14 H14B 109.5
C12 C14 H14C 109.5
H14A C14 H14B 109.5
H14A C14 H14C 109.5
H14B C14 H14C 109.5
C7 C8 H8 119.2
C9 C8 C7 121.66(16)
C9 C8 H8 119.2
C2 C3 H3A 109.5
C2 C3 H3B 109.5
C2 C3 H3C 109.5
H3A C3 H3B 109.5
H3A C3 H3C 109.5
H3B C3 H3C 109.5
Si2 C33 H33A 109.5
Si2 C33 H33B 109.5
Si2 C33 H33C 109.5
H33A C33 H33B 109.5
H33A C33 H33C 109.5
H33B C33 H33C 109.5
Si1 C31 H31A 109.5
Si1 C31 H31B 109.5
Si1 C31 H31C 109.5
H31A C31 H31B 109.5
H31A C31 H31C 109.5
H31B C31 H31C 109.5
C2 C4 H4A 109.5
C2 C4 H4B 109.5
C2 C4 H4C 109.5
H4A C4 H4B 109.5
H4A C4 H4C 109.5
H4B C4 H4C 109.5
C2 C5 H5A 109.5
C2 C5 H5B 109.5
C2 C5 H5C 109.5
H5A C5 H5B 109.5
H5A C5 H5C 109.5
H5B C5 H5C 109.5
C23 C22 H22 119.0
C21 C22 C23 121.91(17)
C21 C22 H22 119.0
Si1 C32 H32A 109.5
Si1 C32 H32B 109.5
Si1 C32 H32C 109.5
H32A C32 H32B 109.5
H32A C32 H32C 109.5
H32B C32 H32C 109.5
C11 C10 H10 119.2
C9 C10 C11 121.67(16)
C9 C10 H10 119.2
C19 C20 H20 119.4
C21 C20 C19 121.19(18)
C21 C20 H20 119.4
C8 C9 H9 120.3
C10 C9 C8 119.30(16)
C10 C9 H9 120.3
Si2 C34 H34A 109.5
Si2 C34 H34B 109.5
Si2 C34 H34C 109.5
H34A C34 H34B 109.5
H34A C34 H34C 109.5
H34B C34 H34C 109.5
C24 C25 H25A 109.5
C24 C25 H25B 109.5
C24 C25 H25C 109.5
H25A C25 H25B 109.5
H25A C25 H25C 109.5
H25B C25 H25C 109.5
C24 C26 H26A 109.5
C24 C26 H26B 109.5
C24 C26 H26C 109.5
H26A C26 H26B 109.5
H26A C26 H26C 109.5
H26B C26 H26C 109.5
C23 C27 H27 107.0
C23 C27 C29 113.15(17)
C29 C27 H27 107.0
C28 C27 C23 112.68(18)
C28 C27 H27 107.0
C28 C27 C29 109.67(18)
Si2 C35 H35A 109.5
Si2 C35 H35B 109.5
Si2 C35 H35C 109.5
H35A C35 H35B 109.5
H35A C35 H35C 109.5
H35B C35 H35C 109.5
C22 C21 C20 119.40(17)
C22 C21 H21 120.3
C20 C21 H21 120.3
C15 C17 H17A 109.5
C15 C17 H17B 109.5
C15 C17 H17C 109.5
H17A C17 H17B 109.5
H17A C17 H17C 109.5
H17B C17 H17C 109.5
C12 C13 H13A 109.5
C12 C13 H13B 109.5
C12 C13 H13C 109.5
H13A C13 H13B 109.5
H13A C13 H13C 109.5
H13B C13 H13C 109.5
Si1 C30 H30A 109.5
Si1 C30 H30B 109.5
Si1 C30 H30C 109.5
H30A C30 H30B 109.5
H30A C30 H30C 109.5
H30B C30 H30C 109.5
C15 C16 H16A 109.5
C15 C16 H16B 109.5
C15 C16 H16C 109.5
H16A C16 H16B 109.5
H16A C16 H16C 109.5
H16B C16 H16C 109.5
O1 C38 H38A 109.2
O1 C38 H38B 109.2
O1 C38 C39 112.25(18)
H38A C38 H38B 107.9
C39 C38 H38A 109.2
C39 C38 H38B 109.2
C38 C39 H39A 109.5
C38 C39 H39B 109.5
C38 C39 H39C 109.5
H39A C39 H39B 109.5
H39A C39 H39C 109.5
H39B C39 H39C 109.5
C27 C29 H29A 109.5
C27 C29 H29B 109.5
C27 C29 H29C 109.5
H29A C29 H29B 109.5
H29A C29 H29C 109.5
H29B C29 H29C 109.5
O1 C36 H36A 109.1
O1 C36 H36B 109.1
O1 C36 C37 112.5(2)
H36A C36 H36B 107.8
C37 C36 H36A 109.1
C37 C36 H36B 109.1
C36 C37 H37A 109.5
C36 C37 H37B 109.5
C36 C37 H37C 109.5
H37A C37 H37B 109.5
H37A C37 H37C 109.5
H37B C37 H37C 109.5
C27 C28 H28A 109.5
C27 C28 H28B 109.5
C27 C28 H28C 109.5
H28A C28 H28B 109.5
H28A C28 H28C 109.5
H28B C28 H28C 109.5

loop_
_geom_bond_atom_site_label_1
_geom_bond_atom_site_label_2
_geom_bond_distance
Ca1 N2 2.3712(13)
Ca1 N3 2.2817(13)
Ca1 O1 2.3670(12)
Ca1 N1 2.3747(13)
Si1 N3 1.6915(14)
Si1 C31 1.8733(19)
Si1 C32 1.8980(17)
Si1 C30 1.8843(18)
Si2 N3 1.6873(14)
Si2 C33 1.8790(18)
Si2 C34 1.8798(19)
Si2 C35 1.8883(19)
N2 C6 1.421(2)
N2 C1 1.3413(19)
O1 C38 1.450(2)
O1 C36 1.457(2)
N1 C1 1.344(2)
N1 C18 1.417(2)
C6 C7 1.421(2)
C6 C11 1.416(2)
C1 C2 1.564(2)
C7 C12 1.519(2)
C7 C8 1.387(2)
C23 C18 1.412(2)
C23 C22 1.398(2)
C23 C27 1.510(3)
C11 C15 1.515(2)
C11 C10 1.399(2)
C2 C3 1.532(2)
C2 C4 1.541(2)
C2 C5 1.539(2)
C18 C19 1.413(2)
C24 H24 1.0000
C24 C19 1.517(2)
C24 C25 1.528(2)
C24 C26 1.527(2)
C15 H15 1.0000
C15 C17 1.534(2)
C15 C16 1.535(3)
C19 C20 1.390(2)
C12 H12 1.0000
C12 C14 1.531(2)
C12 C13 1.535(2)
C14 H14A 0.9800
C14 H14B 0.9800
C14 H14C 0.9800
C8 H8 0.9500
C8 C9 1.384(3)
C3 H3A 0.9800
C3 H3B 0.9800
C3 H3C 0.9800
C33 H33A 0.9800
C33 H33B 0.9800
C33 H33C 0.9800
C31 H31A 0.9800
C31 H31B 0.9800
C31 H31C 0.9800
C4 H4A 0.9800
C4 H4B 0.9800
C4 H4C 0.9800
C5 H5A 0.9800
C5 H5B 0.9800
C5 H5C 0.9800
C22 H22 0.9500
C22 C21 1.367(3)
C32 H32A 0.9800
C32 H32B 0.9800
C32 H32C 0.9800
C10 H10 0.9500
C10 C9 1.378(3)
C20 H20 0.9500
C20 C21 1.383(3)
C9 H9 0.9500
C34 H34A 0.9800
C34 H34B 0.9800
C34 H34C 0.9800
C25 H25A 0.9800
C25 H25B 0.9800
C25 H25C 0.9800
C26 H26A 0.9800
C26 H26B 0.9800
C26 H26C 0.9800
C27 H27 1.0000
C27 C29 1.520(3)
C27 C28 1.506(3)
C35 H35A 0.9800
C35 H35B 0.9800
C35 H35C 0.9800
C21 H21 0.9500
C17 H17A 0.9800
C17 H17B 0.9800
C17 H17C 0.9800
C13 H13A 0.9800
C13 H13B 0.9800
C13 H13C 0.9800
C30 H30A 0.9800
C30 H30B 0.9800
C30 H30C 0.9800
C16 H16A 0.9800
C16 H16B 0.9800
C16 H16C 0.9800
C38 H38A 0.9900
C38 H38B 0.9900
C38 C39 1.488(3)
C39 H39A 0.9800
C39 H39B 0.9800
C39 H39C 0.9800
C29 H29A 0.9800
C29 H29B 0.9800
C29 H29C 0.9800
C36 H36A 0.9900
C36 H36B 0.9900
C36 C37 1.483(3)
C37 H37A 0.9800
C37 H37B 0.9800
C37 H37C 0.9800
C28 H28A 0.9800
C28 H28B 0.9800
C28 H28C 0.9800

loop_
_geom_torsion_atom_site_label_1
_geom_torsion_atom_site_label_2
_geom_torsion_atom_site_label_3
_geom_torsion_atom_site_label_4
_geom_torsion
Ca1 N2 C6 C7 98.31(16)
Ca1 N2 C6 C11 -71.63(18)
Ca1 N2 C1 N1 -4.80(12)
Ca1 N2 C1 C2 166.58(11)
Ca1 O1 C38 C39 -91.9(2)
Ca1 O1 C36 C37 120.82(19)
Ca1 N1 C1 N2 4.79(12)
Ca1 N1 C1 C2 -166.49(12)
Ca1 N1 C18 C23 78.30(17)
Ca1 N1 C18 C19 -93.68(17)
N2 C6 C7 C12 5.1(2)
N2 C6 C7 C8 -172.43(14)
N2 C6 C11 C15 -2.1(2)
N2 C6 C11 C10 173.01(14)
N2 C1 C2 C3 177.04(13)
N2 C1 C2 C4 -64.55(17)
N2 C1 C2 C5 53.93(19)
N1 C1 C2 C3 -12.6(2)
N1 C1 C2 C4 105.82(16)
N1 C1 C2 C5 -135.69(15)
N1 C18 C19 C24 -2.5(2)
N1 C18 C19 C20 175.57(14)
C6 N2 C1 N1 179.28(13)
C6 N2 C1 C2 -9.3(2)
C6 C7 C12 C14 -96.78(17)
C6 C7 C12 C13 139.31(15)
C6 C7 C8 C9 0.3(2)
C6 C11 C15 C17 -135.59(17)
C6 C11 C15 C16 101.99(18)
C6 C11 C10 C9 -1.6(3)
C1 N2 C6 C7 -87.38(19)
C1 N2 C6 C11 102.68(19)
C1 N1 C18 C23 -126.62(16)
C1 N1 C18 C19 61.4(2)
C7 C6 C11 C15 -172.14(14)
C7 C6 C11 C10 3.0(2)
C7 C8 C9 C10 1.2(3)
C23 C18 C19 C24 -174.53(14)
C23 C18 C19 C20 3.5(2)
C23 C22 C21 C20 1.2(3)
C11 C6 C7 C12 175.15(14)
C11 C6 C7 C8 -2.4(2)
C11 C10 C9 C8 -0.5(3)
C18 N1 C1 N2 -157.47(13)
C18 N1 C1 C2 31.3(2)
C18 C23 C22 C21 1.9(3)
C18 C23 C27 C29 -143.72(18)
C18 C23 C27 C28 91.2(2)
C18 C19 C20 C21 -0.4(3)
C24 C19 C20 C21 177.70(17)
C15 C11 C10 C9 173.73(16)
C19 C20 C21 C22 -2.0(3)
C12 C7 C8 C9 -177.32(16)
C8 C7 C12 C14 80.75(19)
C8 C7 C12 C13 -43.2(2)
C33 Si2 N3 Ca1 -118.60(9)
C33 Si2 N3 Si1 64.90(13)
C31 Si1 N3 Ca1 114.18(8)
C31 Si1 N3 Si2 -68.94(13)
C22 C23 C18 N1 -176.40(14)
C22 C23 C18 C19 -4.3(2)
C22 C23 C27 C29 37.0(2)
C22 C23 C27 C28 -88.1(2)
C32 Si1 N3 Ca1 -3.88(9)
C32 Si1 N3 Si2 172.99(10)
C10 C11 C15 C17 49.2(2)
C10 C11 C15 C16 -73.18(19)
C34 Si2 N3 Ca1 119.28(10)
C34 Si2 N3 Si1 -57.22(14)
C25 C24 C19 C18 85.60(18)
C25 C24 C19 C20 -92.47(18)
C26 C24 C19 C18 -149.61(16)
C26 C24 C19 C20 32.3(2)
C27 C23 C18 N1 4.3(2)
C27 C23 C18 C19 176.42(15)
C27 C23 C22 C21 -178.75(18)
C35 Si2 N3 Ca1 2.27(11)
C35 Si2 N3 Si1 -174.23(10)
C30 Si1 N3 Ca1 -122.37(8)
C30 Si1 N3 Si2 54.51(13)
C38 O1 C36 C37 -73.3(2)
C36 O1 C38 C39 102.5(2)

loop_
_diffrn_oxdiff_twin_id
_diffrn_oxdiff_twin_ratio
_diffrn_oxdiff_twin_reflns_isolated
_diffrn_oxdiff_twin_reflns_overlapped
1 0.5190 30384 13266
2 0.4810 30323 13266
